data_2108584
loop_
_publ_author_name
'Malinska, Maura'
'Kieliszek, Aleksandra'
'Kozio\/l, Anna E.'
'Miros\/law, Barbara'
'Wo\'zniak, Krzysztof'

_publ_section_title
;
 Interplay between packing, dimer interaction energy and morphology in a
 series of tricyclic imide crystals
;
_journal_coeditor_code DK5079SUP1
_journal_issue 2
_journal_name_full 'Acta Crystallographica Section B'
_journal_page_first
;
;
_journal_paper_doi 10.1107/S2052520620001304
_journal_volume 76
_journal_year 2020
_chemical_formula_moiety 'C8 H7 N O3'
_chemical_formula_sum 'C8 H7 N O3'
_chemical_formula_weight 165.139
_chemical_name_systematic 10-oxa-4-azatricyclo[5.2.1.0^{2,6}^]dec-8-ene-3,5-dione
_space_group_crystal_system monoclinic
_space_group_IT_number 14
_space_group_name_Hall '-P 2ybc'
_space_group_name_H-M_alt 'P 1 21/c 1'
_atom_sites_solution_hydrogens difmap
_atom_sites_solution_primary direct
_atom_sites_solution_secondary difmap
_audit_creation_method 'MoPro v16'
_cell_angle_alpha 90
_cell_angle_beta 104.7220(10)
_cell_angle_gamma 90
_cell_formula_units_Z 4
_cell_length_a 8.7958(2)
_cell_length_b 7.5909(2)
_cell_length_c 10.8134(3)
_cell_measurement_reflns_used 6000
_cell_measurement_temperature 100.0(2)
_cell_measurement_theta_max 35.0
_cell_measurement_theta_min 3
_cell_volume 698.29(3)
_computing_structure_refinement 'MoPro (J. Appl. Cryst. 2005, 38, 38-54)'
_diffrn_ambient_temperature 100.0(2)
_diffrn_measured_fraction_theta_full 0.994
_diffrn_measured_fraction_theta_max 0.994
_diffrn_measurement_device_type 'Bruker Apex II Ultra'
_diffrn_radiation_source 'rotating anode'
_diffrn_radiation_type MoK\a
_diffrn_radiation_wavelength 0.71073
_diffrn_reflns_av_R_equivalents 0.0296
_diffrn_reflns_av_sigmaI/netI 0.03309
_diffrn_reflns_limit_h_max 17
_diffrn_reflns_limit_h_min -18
_diffrn_reflns_limit_k_max 15
_diffrn_reflns_limit_k_min 0
_diffrn_reflns_limit_l_max 22
_diffrn_reflns_limit_l_min 0
_diffrn_reflns_number 35114
_diffrn_reflns_theta_full 48.48
_diffrn_reflns_theta_max 48.48
_diffrn_reflns_theta_min 3.32
_exptl_absorpt_coefficient_mu 0.122
_exptl_absorpt_correction_T_max 0.997
_exptl_absorpt_correction_T_min 0.882
_exptl_absorpt_correction_type multi-scan
_exptl_absorpt_process_details
;
 R.H. Blessing, Acta Cryst. (1995), A51, 33-38
;
_exptl_crystal_colour colorless
_exptl_crystal_density_diffrn 1.571
_exptl_crystal_density_method 'not measured'
_exptl_crystal_description block
_exptl_crystal_F_000 344
_exptl_crystal_size_max 0.2
_exptl_crystal_size_mid 0.1
_exptl_crystal_size_min 0.1
_refine_ls_extinction_method none
_refine_ls_goodness_of_fit_ref 1.280
_refine_ls_hydrogen_treatment refall
_refine_ls_matrix_type full
_refine_ls_number_parameters 137
_refine_ls_number_reflns 6512
_refine_ls_number_restraints 14
_refine_ls_restrained_S_all 40.795
_refine_ls_R_factor_all 0.0309
_refine_ls_R_factor_gt 0.0245
_refine_ls_shift/su_max -0.002
_refine_ls_shift/su_mean -0.000
_refine_ls_structure_factor_coef Fsqd
_refine_ls_weighting_scheme sigma
_refine_ls_wR_factor_gt 0.0567
_refine_ls_wR_factor_ref 0.0578
_reflns_number_gt 5590
_reflns_number_total 6512
_reflns_threshold_expression I>2.0\s(I)
_cod_data_source_file dk5079sup1.cif
_cod_data_source_block P7_1
_cod_database_code 2108584

loop_
_symmetry_equiv_pos_as_xyz
'x, y, z'
'-x, y+1/2, -z+1/2'
'-x, -y, -z'
'x, -y+1/2, z+1/2'

loop_
_atom_site_type_symbol
_atom_site_label
_atom_site_fract_x
_atom_site_fract_y
_atom_site_fract_z
_atom_site_U_iso_or_equiv
_atom_site_adp_type
_atom_site_occupancy
_atom_site_calc_flag
_atom_site_refinement_flags_posn
_atom_site_refinement_flags_adp
_atom_site_disorder_assembly
_atom_site_disorder_group
O O2 0.87512(3) 0.55971(3) 0.13236(2) 0.01630(2) Uani 1 d . . . .
O O1 1.21114(3) 0.44109(3) 0.51846(2) 0.01623(2) Uani 1 d . . . .
O O3 1.27034(3) 0.72857(3) 0.24908(2) 0.01478(2) Uani 1 d . . . .
N N1 1.01515(3) 0.49754(3) 0.33751(2) 0.01322(2) Uani 1 d . . . .
H H1 0.9273(5) 0.5204(8) 0.3828(5) 0.0204(3) Uiso 1 d D . . .
C C1 1.16634(3) 0.45550(3) 0.40243(2) 0.01230(2) Uani 1 d . . . .
C C8 1.26557(3) 0.43591(3) 0.30786(2) 0.01196(2) Uani 1 d . . . .
H H8 1.3257(5) 0.3082(4) 0.3233(5) 0.0147(2) Uiso 1 d D . . .
C C2 0.99529(3) 0.51161(4) 0.20653(2) 0.01197(2) Uani 1 d . . . .
C C3 1.14953(3) 0.46647(3) 0.17597(2) 0.01149(2) Uani 1 d . . . .
H H3 1.1352(7) 0.3585(5) 0.1064(4) 0.01420(19) Uiso 1 d D . . .
C C4 1.21935(3) 0.63549(4) 0.12982(3) 0.01323(2) Uani 1 d . . . .
H H4 1.1328(5) 0.7098(6) 0.0576(4) 0.0165(2) Uiso 1 d D . . .
C C7 1.37930(3) 0.59637(4) 0.31359(3) 0.01436(3) Uani 1 d . . . .
H H7 1.4426(6) 0.6365(7) 0.4105(2) 0.0175(2) Uiso 1 d D . . .
C C6 1.47341(3) 0.55691(4) 0.21702(3) 0.01617(3) Uani 1 d . . . .
H H6 1.5907(3) 0.5021(7) 0.2427(6) 0.0202(3) Uiso 1 d D . . .
C C5 1.37314(3) 0.58201(4) 0.10239(3) 0.01588(3) Uani 1 d . . . .
H H5 1.3852(7) 0.5536(7) 0.0073(2) 0.0201(3) Uiso 1 d D . . .

loop_
_atom_site_aniso_label
_atom_site_aniso_U_11
_atom_site_aniso_U_22
_atom_site_aniso_U_33
_atom_site_aniso_U_12
_atom_site_aniso_U_13
_atom_site_aniso_U_23
O2 0.01251(7) 0.02299(10) 0.01302(8) 0.00201(6) 0.00255(6) 0.00306(6)
O1 0.01501(8) 0.02290(10) 0.01058(7) 0.00275(7) 0.00287(6) 0.00019(6)
O3 0.01475(8) 0.01065(7) 0.01958(8) -0.00040(6) 0.00557(6) -0.00180(6)
N1 0.01182(7) 0.01750(9) 0.01079(7) 0.00146(6) 0.00372(6) 0.00069(6)
C1 0.01268(8) 0.01398(9) 0.01030(8) 0.00109(7) 0.00304(6) 0.00003(6)
C8 0.01203(8) 0.01225(9) 0.01187(8) 0.00132(6) 0.00355(6) 0.00010(6)
C2 0.01129(8) 0.01386(9) 0.01075(8) -0.00005(7) 0.00277(6) 0.00054(6)
C3 0.01191(8) 0.01186(8) 0.01111(8) -0.00011(6) 0.00367(6) -0.00059(6)
C4 0.01272(9) 0.01303(9) 0.01477(9) 0.00069(7) 0.00502(7) 0.00213(7)
C7 0.01191(8) 0.01521(10) 0.01558(10) -0.00098(7) 0.00279(7) -0.00153(7)
C6 0.01165(9) 0.01812(11) 0.01935(11) 0.00050(7) 0.00509(8) 0.00086(8)
C5 0.01361(9) 0.01860(11) 0.01707(10) 0.00047(8) 0.00692(8) 0.00145(8)

loop_
_atom_type_symbol
_atom_type_description
_atom_type_scat_dispersion_real
_atom_type_scat_dispersion_imag
_atom_type_scat_source
C C 0.0033 0.0016 'Clementi & Roetti 1974. Atomic Data & Nuclear Data Tables. 14, 177'
H H 0.0000 0.0000 'Clementi & Roetti 1974. Atomic Data & Nuclear Data Tables. 14, 177'
N N 0.0061 0.0033 'Clementi & Roetti 1974. Atomic Data & Nuclear Data Tables. 14, 177'
O O 0.0106 0.0060 'Clementi & Roetti 1974. Atomic Data & Nuclear Data Tables. 14, 177'

loop_
_geom_angle_atom_site_label_1
_geom_angle_atom_site_label_2
_geom_angle_atom_site_label_3
_geom_angle
_geom_angle_site_symmetry_1
_geom_angle_site_symmetry_2
_geom_angle_site_symmetry_3
_geom_angle_publ_flag
C4 O3 C7 96.29(2) . . . ?
C1 N1 C2 113.21(2) . . . ?
C1 N1 H1 122.8(3) . . . ?
C2 N1 H1 123.9(3) . . . ?
O1 C1 N1 124.31(2) . . . ?
O1 C1 C8 126.56(2) . . . ?
N1 C1 C8 109.12(2) . . . ?
C1 C8 C7 111.68(2) . . . ?
C1 C8 C3 104.48(2) . . . ?
C1 C8 H8 108.9(3) . . . ?
C7 C8 C3 100.659(19) . . . ?
C7 C8 H8 113.7(3) . . . ?
C3 C8 H8 117.0(2) . . . ?
O2 C2 N1 124.24(2) . . . ?
O2 C2 C3 127.14(2) . . . ?
N1 C2 C3 108.55(2) . . . ?
C2 C3 C4 109.35(2) . . . ?
C2 C3 C8 104.514(19) . . . ?
C2 C3 H3 111.4(3) . . . ?
C4 C3 C8 101.390(19) . . . ?
C4 C3 H3 112.4(3) . . . ?
C8 C3 H3 117.0(2) . . . ?
O3 C4 C3 100.13(2) . . . ?
O3 C4 C5 102.54(2) . . . ?
O3 C4 H4 112.8(3) . . . ?
C3 C4 C5 106.67(2) . . . ?
C3 C4 H4 113.1(3) . . . ?
C5 C4 H4 119.5(3) . . . ?
O3 C7 C8 100.54(2) . . . ?
O3 C7 C6 102.50(2) . . . ?
O3 C7 H7 112.5(3) . . . ?
C8 C7 C6 105.88(2) . . . ?
C8 C7 H7 114.7(3) . . . ?
C6 C7 H7 118.6(3) . . . ?
C7 C6 C5 105.22(2) . . . ?
C7 C6 H6 123.4(3) . . . ?
C5 C6 H6 130.8(2) . . . ?
C4 C5 C6 105.55(2) . . . ?
C4 C5 H5 123.3(3) . . . ?
C6 C5 H5 130.6(2) . . . ?

loop_
_geom_bond_atom_site_label_1
_geom_bond_atom_site_label_2
_geom_bond_distance
_geom_bond_site_symmetry_2
_geom_bond_publ_flag
O2 C2 1.2095(3) . ?
O1 C1 1.2207(3) . ?
O3 C4 1.4385(4) . ?
O3 C7 1.4396(4) . ?
N1 C1 1.3743(4) . ?
N1 C2 1.3864(3) . ?
N1 H1 1.0289(14) . ?
C1 C8 1.5111(4) . ?
C8 C7 1.5674(4) . ?
C8 C3 1.5458(4) . ?
C8 H8 1.0967(13) . ?
C2 C3 1.5149(4) . ?
C3 C4 1.5582(4) . ?
C3 H3 1.0977(13) . ?
C4 C5 1.5121(4) . ?
C4 H4 1.0976(13) . ?
C7 C6 1.5181(4) . ?
C7 H7 1.0975(13) . ?
C6 C5 1.3398(4) . ?
C6 H6 1.0810(13) . ?
C5 H5 1.0822(13) . ?

loop_
_geom_hbond_atom_site_label_D
_geom_hbond_atom_site_label_H
_geom_hbond_atom_site_label_A
_geom_hbond_distance_DH
_geom_hbond_distance_HA
_geom_hbond_distance_DA
_geom_hbond_angle_DHA
_geom_hbond_site_symmetry_A
C5 H5 O2 1.0822(13) 2.550(6) 3.0906(4) 109.9(3) 3_765
N1 H1 O1 1.0289(14) 1.8359(15) 2.8601(3) 173.13(8) 3_766
N1 H1 C1 1.0289(14) 2.661(3) 3.5868(4) 149.67(17) 3_766

loop_
_geom_torsion_atom_site_label_1
_geom_torsion_atom_site_label_2
_geom_torsion_atom_site_label_3
_geom_torsion_atom_site_label_4
_geom_torsion_site_symmetry_1
_geom_torsion_site_symmetry_2
_geom_torsion_site_symmetry_3
_geom_torsion_site_symmetry_4
_geom_torsion
_geom_torsion_publ_flag
O2 C2 N1 C1 . . . . -174.44(4) ?
O2 C2 N1 H1 . . . . 3.4(5) ?
O2 C2 C3 C4 . . . . 65.50(4) ?
O2 C2 C3 C8 . . . . 173.39(4) ?
O2 C2 C3 H3 . . . . -59.4(6) ?
O1 C1 N1 C2 . . . . 177.98(4) ?
O1 C1 N1 H1 . . . . 0.1(6) ?
O1 C1 C8 C7 . . . . -72.29(4) ?
O1 C1 C8 C3 . . . . 179.76(4) ?
O1 C1 C8 H8 . . . . 54.1(6) ?
O3 C4 C3 C2 . . . . 72.95(4) ?
O3 C4 C3 C8 . . . . -37.03(6) ?
O3 C4 C3 H3 . . . . -162.8(6) ?
O3 C4 C5 C6 . . . . 31.75(7) ?
O3 C4 C5 H5 . . . . -156.3(7) ?
O3 C7 C8 C1 . . . . -75.02(4) ?
O3 C7 C8 C3 . . . . 35.39(6) ?
O3 C7 C8 H8 . . . . 161.3(6) ?
O3 C7 C6 C5 . . . . -31.30(7) ?
O3 C7 C6 H6 . . . . 156.6(7) ?
N1 C1 C8 C7 . . . . 106.12(4) ?
N1 C1 C8 C3 . . . . -1.83(4) ?
N1 C1 C8 H8 . . . . -127.5(5) ?
N1 C2 C3 C4 . . . . -111.48(5) ?
N1 C2 C3 C8 . . . . -3.60(4) ?
N1 C2 C3 H3 . . . . 123.7(5) ?
H1 N1 C1 C8 . . . . -178.4(4) ?
H1 N1 C2 C3 . . . . -179.5(4) ?
C1 N1 C2 C3 . . . . 2.65(4) ?
C1 C8 C7 C6 . . . . 178.61(4) ?
C1 C8 C7 H7 . . . . 45.9(6) ?
C1 C8 C3 C2 . . . . 3.20(4) ?
C1 C8 C3 C4 . . . . 116.85(5) ?
C1 C8 C3 H3 . . . . -120.5(6) ?
C8 C1 N1 C2 . . . . -0.46(4) ?
C8 C7 O3 C4 . . . . -60.07(5) ?
C8 C7 C6 C5 . . . . 73.64(5) ?
C8 C7 C6 H6 . . . . -98.5(6) ?
C8 C3 C4 C5 . . . . 69.45(4) ?
C8 C3 C4 H4 . . . . -157.3(6) ?
H8 C8 C7 C6 . . . . 54.9(6) ?
H8 C8 C7 H7 . . . . -77.8(8) ?
H8 C8 C3 C2 . . . . 123.6(6) ?
H8 C8 C3 C4 . . . . -122.8(6) ?
H8 C8 C3 H3 . . . . -0.1(7) ?
C2 C3 C4 C5 . . . . 179.43(4) ?
C2 C3 C4 H4 . . . . -47.3(6) ?
C2 C3 C8 C7 . . . . -112.71(4) ?
C3 C4 O3 C7 . . . . 60.60(4) ?
C3 C4 C5 C6 . . . . -73.00(5) ?
C3 C4 C5 H5 . . . . 98.9(6) ?
C3 C8 C7 C6 . . . . -70.98(4) ?
C3 C8 C7 H7 . . . . 156.3(7) ?
H3 C3 C4 C5 . . . . -56.3(6) ?
H3 C3 C4 H4 . . . . 77.0(8) ?
H3 C3 C8 C7 . . . . 123.6(6) ?
C4 O3 C7 C6 . . . . 48.98(5) ?
C4 O3 C7 H7 . . . . 177.5(5) ?
C4 C3 C8 C7 . . . . 0.95(4) ?
C4 C5 C6 C7 . . . . -0.24(4) ?
C4 C5 C6 H6 . . . . 171.0(6) ?
H4 C4 O3 C7 . . . . -178.9(5) ?
H4 C4 C5 C6 . . . . 157.3(6) ?
H4 C4 C5 H5 . . . . -30.8(8) ?
C7 O3 C4 C5 . . . . -49.17(5) ?
C7 C6 C5 H5 . . . . -171.4(6) ?
H7 C7 C6 C5 . . . . -155.9(7) ?
H7 C7 C6 H6 . . . . 32.0(9) ?
H6 C6 C5 H5 . . . . -0.1(7) ?

_cod_database_fobs_code 2108584
